data_8104469
loop_
_publ_author_name
'Cordier, G.'
'Ochmann, H.'

_publ_section_title
;
 Crystal structure of dipotassium diarsenidogallate
;
_journal_name_full 'Zeitschrift fuer Kristallographie (149,1979-)'
_journal_page_first 111
_journal_page_last 112
_journal_volume 195
_journal_year 1991
_chemical_formula_sum 'As2 Ga K2'
_chemical_name_systematic 'K2 (Ga As2)'
_space_group_IT_number 14
_symmetry_space_group_name_Hall '-P 2yn'
_symmetry_space_group_name_H-M 'P 1 21/n 1'
_cell_angle_alpha 90
_cell_angle_beta 110.2
_cell_angle_gamma 90
_cell_formula_units_Z 8
_cell_length_a 10.476
_cell_length_b 14.393
_cell_length_c 8.884
_cell_volume 1257.148
_citation_journal_id_ASTM ZEKRDZ
_cod_data_source_file Cordier_ZEKRDZ_1991_1433.cif
_cod_data_source_block As2Ga1K2
_cod_original_sg_symbol_Hall '-P 2ybc (x-z,y,z)'
_cod_original_formula_sum 'As2 Ga1 K2'
_cod_database_code 8104469

loop_
_symmetry_equiv_pos_as_xyz
x,y,z
-x+1/2,y+1/2,-z+1/2
-x,-y,-z
x-1/2,-y-1/2,z-1/2

loop_
_atom_site_label
_atom_site_type_symbol
_atom_site_fract_x
_atom_site_fract_y
_atom_site_fract_z
_atom_site_occupancy
_atom_site_U_iso_or_equiv
K4 K+1 0.9421 0.1192 0.4597 1 0.0
As3 As-3 0.7466 0.4474 0.9576 1 0.0
Ga1 Ga+4 0.7479 0.284 0.897 1 0.0
Ga2 Ga+4 0.7412 0.0589 0.7382 1 0.0
K1 K+1 0.5354 0.3721 0.5325 1 0.0
As2 As-3 0.7199 0.1866 0.0982 1 0.0
As1 As-3 0.7747 0.2157 0.666 1 0.0
As4 As-3 0.7238 0.0295 0.9928 1 0.0
K2 K+1 0.9061 0.367 0.3271 1 0.0
K3 K+1 0.5258 0.1128 0.3157 1 0.0
